data_2104802
loop_
_publ_author_name
'Vande Velde, Christophe M. L.'
'Tylleman, Beno\^it'
'Zeller, Matthias'
'Sergeyev, Sergey'

_publ_section_title
;
 Structures of alkyl-substituted Tr\"oger's base derivatives illustrate
 the importance of <i>Z</i>' for packing in the absence of strong
 crystal synthons
;
_journal_issue 4
_journal_name_full 'Acta Crystallographica Section B'
_journal_page_first 472
_journal_page_last 481
_journal_paper_doi 10.1107/S0108768110021981
_journal_volume 66
_journal_year 2010
_chemical_formula_moiety 'C21 H26 N2'
_chemical_formula_sum 'C21 H26 N2'
_chemical_formula_weight 306.44
_chemical_melting_point 385.0(5)
_chemical_name_common 'isopropyl Tr\:oger's base'
_chemical_name_systematic
;
 2,8-bis(i-propyl)-6H,12H-5,11-methanodibenzo[bf][1,5]diazocine
;
_space_group_IT_number 14
_symmetry_cell_setting monoclinic
_symmetry_space_group_name_Hall '-P 2ybc'
_symmetry_space_group_name_H-M 'P 1 21/c 1'
_atom_sites_solution_hydrogens geom
_atom_sites_solution_primary direct
_atom_sites_solution_secondary difmap
_audit_creation_method SHELXL-97
_cell_angle_alpha 90.00
_cell_angle_beta 104.713(2)
_cell_angle_gamma 90.00
_cell_formula_units_Z 12
_cell_length_a 14.9437(17)
_cell_length_b 33.259(4)
_cell_length_c 10.7536(12)
_cell_measurement_reflns_used 7264
_cell_measurement_temperature 100(2)
_cell_measurement_theta_max 30.26
_cell_measurement_theta_min 2.32
_cell_volume 5169.4(10)
_computing_cell_refinement 'Bruker APEXII'
_computing_data_collection 'Bruker APEXII'
_computing_data_reduction 'Bruker APEXII'
_computing_molecular_graphics 'ORTEP, Mercury'
_computing_publication_material 'WinGX, PLATON'
_computing_structure_refinement 'SHELXL-97 (Sheldrick, 2008)'
_computing_structure_solution 'SHELXS-97 (Sheldrick, 2008)'
_diffrn_ambient_temperature 100(2)
_diffrn_measured_fraction_theta_full 0.999
_diffrn_measured_fraction_theta_max 0.997
_diffrn_measurement_device_type 'Bruker Smart 1000'
_diffrn_measurement_method '\w scans'
_diffrn_radiation_monochromator graphite
_diffrn_radiation_source 'fine-focus sealed tube'
_diffrn_radiation_type MoK\a
_diffrn_radiation_wavelength 0.71073
_diffrn_reflns_av_R_equivalents 0.0494
_diffrn_reflns_av_sigmaI/netI 0.0512
_diffrn_reflns_limit_h_max 19
_diffrn_reflns_limit_h_min -19
_diffrn_reflns_limit_k_max 44
_diffrn_reflns_limit_k_min -44
_diffrn_reflns_limit_l_max 14
_diffrn_reflns_limit_l_min -14
_diffrn_reflns_number 47709
_diffrn_reflns_theta_full 27.50
_diffrn_reflns_theta_max 28.28
_diffrn_reflns_theta_min 1.22
_diffrn_standards_number 0
_exptl_absorpt_coefficient_mu 0.069
_exptl_absorpt_correction_T_max 0.7461
_exptl_absorpt_correction_T_min 0.6797
_exptl_absorpt_correction_type multi-scan
_exptl_absorpt_process_details 'Bruker SADABS-2008/1'
_exptl_crystal_colour colourless
_exptl_crystal_density_diffrn 1.181
_exptl_crystal_density_method 'not measured'
_exptl_crystal_description needle
_exptl_crystal_F_000 1992
_exptl_crystal_size_max 0.48
_exptl_crystal_size_mid 0.18
_exptl_crystal_size_min 0.10
_refine_diff_density_max 0.319
_refine_diff_density_min -0.249
_refine_ls_extinction_method none
_refine_ls_goodness_of_fit_ref 1.109
_refine_ls_hydrogen_treatment mixed
_refine_ls_matrix_type full
_refine_ls_number_parameters 679
_refine_ls_number_reflns 12803
_refine_ls_number_restraints 0
_refine_ls_restrained_S_all 1.109
_refine_ls_R_factor_all 0.1003
_refine_ls_R_factor_gt 0.0675
_refine_ls_shift/su_max 0.001
_refine_ls_shift/su_mean 0.000
_refine_ls_structure_factor_coef Fsqd
_refine_ls_weighting_details 'calc w=1/[\s^2^(Fo^2^)+(0.0387P)^2^+2.4900P] where P=(Fo^2^+2Fc^2^)/3'
_refine_ls_weighting_scheme calc
_refine_ls_wR_factor_gt 0.1292
_refine_ls_wR_factor_ref 0.1431
_reflns_number_gt 9089
_reflns_number_total 12803
_reflns_threshold_expression >2sigma(I)
_cod_data_source_file ry5032.cif
_cod_data_source_block beta3a
_cod_depositor_comments
;
The following automatic conversions were performed:

'_chemical_melting_point' value '384.5-385.5' was changed to
'385.0(5)' - the average value was taken and precision was estimated.

Automatic conversion script
Id: cif_fix_values 1569 2011-02-09 13:29:24Z adriana 
;
_cod_original_sg_symbol_H-M P21/c
_cod_database_code 2104802
_cod_database_fobs_code 2104802

loop_
_symmetry_equiv_pos_as_xyz
'x, y, z'
'-x, y+1/2, -z+1/2'
'-x, -y, -z'
'x, -y-1/2, z-1/2'

loop_
_atom_site_type_symbol
_atom_site_label
_atom_site_fract_x
_atom_site_fract_y
_atom_site_fract_z
_atom_site_U_iso_or_equiv
_atom_site_adp_type
_atom_site_calc_flag
_atom_site_refinement_flags
_atom_site_occupancy
_atom_site_disorder_assembly
_atom_site_disorder_group
C C1 0.00679(12) 0.12519(6) 0.64519(17) 0.0162(4) Uani d . 1 . .
H H1 -0.0033(2) 0.1540(6) 0.6504(2) 0.019 Uiso calc R 1 . .
C C2 -0.05178(12) 0.10316(6) 0.54716(17) 0.0159(4) Uani d . 1 . .
C C3 -0.03633(12) 0.06191(6) 0.54286(17) 0.0173(4) Uani d . 1 . .
H H3 -0.0763(9) 0.0459(4) 0.4767(14) 0.021 Uiso calc R 1 . .
C C4 0.03522(12) 0.04357(6) 0.63168(17) 0.0166(4) Uani d . 1 . .
H H4 0.0446(2) 0.0160(6) 0.6265(2) 0.020 Uiso calc R 1 . .
C C4A 0.09348(12) 0.06589(5) 0.72885(16) 0.0156(4) Uani d . 1 . .
N N5 0.16587(10) 0.04521(5) 0.82011(14) 0.0168(3) Uani d . 1 . .
C C6 0.24686(12) 0.03693(6) 0.76926(18) 0.0180(4) Uani d . 1 . .
H H6A 0.2250(3) 0.02685(16) 0.6786(13) 0.022 Uiso calc R 1 . .
H H6B 0.2850(5) 0.0151(3) 0.8220(7) 0.022 Uiso calc R 1 . .
C C6A 0.30689(12) 0.07363(6) 0.77080(16) 0.0163(4) Uani d . 1 . .
C C7 0.37682(12) 0.07340(6) 0.70551(17) 0.0174(4) Uani d . 1 . .
H H7 0.3870(2) 0.0486(5) 0.6599(10) 0.021 Uiso calc R 1 . .
C C8 0.43223(13) 0.10653(6) 0.70237(18) 0.0198(4) Uani d . 1 . .
C C9 0.41600(13) 0.14110(6) 0.7668(2) 0.0247(4) Uani d . 1 . .
H H9 0.4544(9) 0.1657(6) 0.7652(2) 0.030 Uiso calc R 1 . .
C C10 0.34764(13) 0.14207(6) 0.83318(19) 0.0232(4) Uani d . 1 . .
H H10 0.3373(3) 0.1671(6) 0.8783(10) 0.028 Uiso calc R 1 . .
C C10A 0.29336(12) 0.10832(6) 0.83704(17) 0.0174(4) Uani d . 1 . .
N N11 0.22538(11) 0.10988(5) 0.91060(14) 0.0187(3) Uani d . 1 . .
C C12 0.14150(13) 0.13197(6) 0.84214(17) 0.0181(4) Uani d . 1 . .
H H12A 0.1601(3) 0.1567(4) 0.8046(6) 0.022 Uiso calc R 1 . .
H H12B 0.1063(5) 0.13999(13) 0.9044(9) 0.022 Uiso calc R 1 . .
C C12A 0.07947(12) 0.10725(5) 0.73627(17) 0.0156(4) Uani d . 1 . .
C C13 0.19722(13) 0.06918(6) 0.93783(17) 0.0199(4) Uani d . 1 . .
H H13A 0.2508(8) 0.0553(2) 0.9975(9) 0.024 Uiso calc R 1 . .
H H13B 0.1459(7) 0.07107(6) 0.9822(7) 0.024 Uiso calc R 1 . .
C C14 -0.13258(12) 0.12347(6) 0.45429(17) 0.0181(4) Uani d . 1 . .
H H14 -0.1179(3) 0.1526(6) 0.45225(18) 0.022 Uiso calc R 1 . .
C C15 -0.14995(14) 0.10732(6) 0.31701(17) 0.0234(4) Uani d . 1 . .
H H15A -0.0920(8) 0.1102(4) 0.2863(6) 0.035 Uiso calc R 1 . .
H H15B -0.2016(9) 0.1230(3) 0.2588(8) 0.035 Uiso calc R 1 . .
H H15C -0.1677(10) 0.0781(4) 0.3156(3) 0.035 Uiso calc R 1 . .
C C16 -0.21993(13) 0.11944(6) 0.50309(19) 0.0227(4) Uani d . 1 . .
H H16A -0.2369(6) 0.0905(4) 0.5046(12) 0.034 Uiso calc R 1 . .
H H16B -0.2716(7) 0.1344(4) 0.4449(10) 0.034 Uiso calc R 1 . .
H H16C -0.2080(3) 0.1307(4) 0.5915(12) 0.034 Uiso calc R 1 . .
C C17 0.50905(13) 0.10493(6) 0.63359(19) 0.0233(4) Uani d . 1 . .
H H17 0.5021(2) 0.0790(6) 0.5832(12) 0.028 Uiso calc R 1 . .
C C18 0.60389(14) 0.10425(8) 0.7307(2) 0.0361(6) Uani d . 1 . .
H H18A 0.6138(5) 0.1301(4) 0.7794(13) 0.054 Uiso calc R 1 . .
H H18B 0.6533(7) 0.1008(5) 0.6841(7) 0.054 Uiso calc R 1 . .
H H18C 0.6064(4) 0.0814(4) 0.7918(13) 0.054 Uiso calc R 1 . .
C C19 0.50414(14) 0.13947(7) 0.5389(2) 0.0288(5) Uani d . 1 . .
H H19A 0.4393(9) 0.1396(3) 0.4733(12) 0.043 Uiso calc R 1 . .
H H19B 0.5554(9) 0.1358(2) 0.4896(12) 0.043 Uiso calc R 1 . .
H H19C 0.5144(10) 0.1667(4) 0.5888(7) 0.043 Uiso calc R 1 . .
C C21 0.00073(12) 0.45710(6) 0.64925(16) 0.0158(4) Uani d . 1 . .
H H21 -0.0153(4) 0.4852(6) 0.6593(3) 0.019 Uiso calc R 1 . .
C C22 -0.05159(12) 0.43524(5) 0.54537(17) 0.0159(4) Uani d . 1 . .
C C23 -0.02699(12) 0.39521(6) 0.53344(17) 0.0171(4) Uani d . 1 . .
H H23 -0.0614(8) 0.3795(3) 0.4625(15) 0.021 Uiso calc R 1 . .
C C24 0.04624(12) 0.37779(6) 0.62230(17) 0.0167(4) Uani d . 1 . .
H H24 0.0617(4) 0.3503(6) 0.6124(3) 0.020 Uiso calc R 1 . .
C C24A 0.09753(12) 0.39987(5) 0.72580(16) 0.0146(3) Uani d . 1 . .
N N25 0.17133(10) 0.38013(5) 0.81738(14) 0.0166(3) Uani d . 1 . .
C C26 0.25636(12) 0.37683(6) 0.77168(18) 0.0182(4) Uani d . 1 . .
H H26A 0.2391(3) 0.36915(13) 0.6791(13) 0.022 Uiso calc R 1 . .
H H26B 0.2959(6) 0.3550(3) 0.8203(7) 0.022 Uiso calc R 1 . .
C C26A 0.31165(12) 0.41555(5) 0.78763(17) 0.0166(4) Uani d . 1 . .
C C27 0.38597(12) 0.41994(6) 0.73141(18) 0.0181(4) Uani d . 1 . .
H H27 0.4024(4) 0.3974(5) 0.6830(11) 0.022 Uiso calc R 1 . .
C C28 0.43710(12) 0.45525(6) 0.74210(18) 0.0186(4) Uani d . 1 . .
C C29 0.41199(13) 0.48685(6) 0.81169(19) 0.0227(4) Uani d . 1 . .
H H29 0.4469(8) 0.5126(6) 0.8200(3) 0.027 Uiso calc R 1 . .
C C30 0.33929(13) 0.48303(6) 0.86955(18) 0.0213(4) Uani d . 1 . .
H H30 0.3231(4) 0.5058(5) 0.9188(11) 0.026 Uiso calc R 1 . .
C C30A 0.28915(12) 0.44749(6) 0.85867(17) 0.0172(4) Uani d . 1 . .
N N31 0.21600(10) 0.44422(5) 0.92271(14) 0.0170(3) Uani d . 1 . .
C C32 0.13044(12) 0.46466(6) 0.85213(16) 0.0164(4) Uani d . 1 . .
H H32A 0.1469(3) 0.4910(4) 0.8199(5) 0.020 Uiso calc R 1 . .
H H32B 0.0911(6) 0.47008(10) 0.9124(8) 0.020 Uiso calc R 1 . .
C C32A 0.07513(12) 0.44017(5) 0.73920(16) 0.0150(4) Uani d . 1 . .
C C33 0.19375(13) 0.40204(6) 0.93942(17) 0.0183(4) Uani d . 1 . .
H H33A 0.2477(8) 0.3889(2) 1.0000(9) 0.022 Uiso calc R 1 . .
H H33B 0.1399(8) 0.40062(6) 0.9786(6) 0.022 Uiso calc R 1 . .
C C34 -0.13448(12) 0.45449(6) 0.45306(17) 0.0177(4) Uani d . 1 . .
H H34 -0.1199(3) 0.4832(6) 0.4451(2) 0.021 Uiso calc R 1 . .
C C35 -0.15635(14) 0.43613(6) 0.31872(17) 0.0233(4) Uani d . 1 . .
H H35A -0.0994(7) 0.4374(4) 0.2842(7) 0.035 Uiso calc R 1 . .
H H35B -0.2084(9) 0.4517(3) 0.2598(8) 0.035 Uiso calc R 1 . .
H H35C -0.1758(9) 0.4071(4) 0.3230(3) 0.035 Uiso calc R 1 . .
C C36 -0.21931(13) 0.45221(7) 0.50836(18) 0.0238(4) Uani d . 1 . .
H H36A -0.2368(6) 0.4236(4) 0.5149(12) 0.036 Uiso calc R 1 . .
H H36B -0.2718(7) 0.4669(4) 0.4508(10) 0.036 Uiso calc R 1 . .
H H36C -0.2044(4) 0.4647(4) 0.5953(12) 0.036 Uiso calc R 1 . .
C C37 0.52006(13) 0.45965(6) 0.68626(18) 0.0215(4) Uani d . 1 . .
H H37 0.5353(4) 0.4893(6) 0.68673(18) 0.026 Uiso calc R 1 . .
C C38 0.60426(14) 0.43837(7) 0.7713(2) 0.0313(5) Uani d . 1 . .
H H38A 0.6165(7) 0.4491(4) 0.8613(13) 0.047 Uiso calc R 1 . .
H H38B 0.6596(8) 0.4433(4) 0.7368(10) 0.047 Uiso calc R 1 . .
H H38C 0.5919(4) 0.4087(4) 0.7718(12) 0.047 Uiso calc R 1 . .
C C39 0.50202(15) 0.44507(7) 0.5475(2) 0.0318(5) Uani d . 1 . .
H H39A 0.4892(11) 0.4148(4) 0.5440(3) 0.048 Uiso calc R 1 . .
H H39B 0.5589(8) 0.4508(4) 0.5135(7) 0.048 Uiso calc R 1 . .
H H39C 0.4458(10) 0.4599(4) 0.4919(8) 0.048 Uiso calc R 1 . .
C C41 0.00627(12) 0.79177(6) 0.68932(17) 0.0167(4) Uani d . 1 . .
H H41 -0.0074(3) 0.8198(6) 0.6970(2) 0.020 Uiso calc R 1 . .
C C42 -0.04820(12) 0.76963(6) 0.58814(17) 0.0169(4) Uani d . 1 . .
C C43 -0.02693(13) 0.72903(6) 0.57947(17) 0.0181(4) Uani d . 1 . .
H H43 -0.0636(8) 0.7130(4) 0.5106(15) 0.022 Uiso calc R 1 . .
C C44 0.04592(13) 0.71152(6) 0.66815(17) 0.0174(4) Uani d . 1 . .
H H44 0.0592(3) 0.6840(6) 0.6601(2) 0.021 Uiso calc R 1 . .
C C44A 0.10014(12) 0.73375(5) 0.76911(17) 0.0160(4) Uani d . 1 . .
N N45 0.17358(10) 0.71392(5) 0.86054(14) 0.0175(3) Uani d . 1 . .
C C46 0.25791(12) 0.70957(6) 0.81400(18) 0.0188(4) Uani d . 1 . .
H H46A 0.2398(3) 0.70137(13) 0.7215(13) 0.023 Uiso calc R 1 . .
H H46B 0.2971(6) 0.6877(3) 0.8636(7) 0.023 Uiso calc R 1 . .
C C46A 0.31449(12) 0.74793(6) 0.82720(17) 0.0172(4) Uani d . 1 . .
C C47 0.38872(13) 0.75116(6) 0.77033(18) 0.0188(4) Uani d . 1 . .
H H47 0.4032(3) 0.7285(5) 0.7219(11) 0.023 Uiso calc R 1 . .
C C48 0.44232(13) 0.78574(6) 0.78093(18) 0.0201(4) Uani d . 1 . .
C C49 0.41910(13) 0.81802(6) 0.85021(19) 0.0230(4) Uani d . 1 . .
H H49 0.4559(8) 0.8435(6) 0.8583(3) 0.028 Uiso calc R 1 . .
C C50 0.34644(13) 0.81549(6) 0.90756(19) 0.0223(4) Uani d . 1 . .
H H50 0.3312(4) 0.8390(5) 0.9563(11) 0.027 Uiso calc R 1 . .
C C50A 0.29422(12) 0.78039(6) 0.89804(17) 0.0184(4) Uani d . 1 . .
N N51 0.22132(11) 0.77838(5) 0.96277(14) 0.0184(3) Uani d . 1 . .
C C52 0.13705(13) 0.79929(6) 0.89086(17) 0.0179(4) Uani d . 1 . .
H H52A 0.1550(3) 0.8251(4) 0.8566(5) 0.022 Uiso calc R 1 . .
H H52B 0.0981(6) 0.80589(12) 0.9509(9) 0.022 Uiso calc R 1 . .
C C52A 0.08020(12) 0.77457(5) 0.77998(17) 0.0159(4) Uani d . 1 . .
C C53 0.19746(13) 0.73650(6) 0.98156(18) 0.0198(4) Uani d . 1 . .
H H53A 0.1430(8) 0.73587(6) 1.0220(6) 0.024 Uiso calc R 1 . .
H H53B 0.2520(8) 0.7230(2) 1.0434(9) 0.024 Uiso calc R 1 . .
C C54 -0.13115(13) 0.78917(6) 0.49652(17) 0.0193(4) Uani d . 1 . .
H H54 -0.1177(3) 0.8175(6) 0.4919(2) 0.023 Uiso calc R 1 . .
C C55 -0.15144(14) 0.77218(6) 0.36016(18) 0.0253(4) Uani d . 1 . .
H H55A -0.0950(8) 0.7747(4) 0.3268(7) 0.038 Uiso calc R 1 . .
H H55B -0.2035(9) 0.7875(3) 0.3031(8) 0.038 Uiso calc R 1 . .
H H55C -0.1690(10) 0.7432(4) 0.3613(3) 0.038 Uiso calc R 1 . .
C C56 -0.21659(13) 0.78536(6) 0.54973(19) 0.0232(4) Uani d . 1 . .
H H56A -0.2327(6) 0.7561(4) 0.5549(12) 0.035 Uiso calc R 1 . .
H H56B -0.2703(7) 0.7998(4) 0.4911(10) 0.035 Uiso calc R 1 . .
H H56C -0.2031(4) 0.7977(4) 0.6383(12) 0.035 Uiso calc R 1 . .
C C57 0.52659(13) 0.78938(6) 0.72671(18) 0.0220(4) Uani d . 1 . .
H H57 0.52769(13) 0.8174(6) 0.6947(7) 0.026 Uiso calc R 1 . .
C C58 0.61503(15) 0.78330(9) 0.8323(2) 0.0416(6) Uani d . 1 . .
H H58A 0.6173(6) 0.7545(4) 0.8659(12) 0.062 Uiso calc R 1 . .
H H58B 0.6161(6) 0.8029(5) 0.9058(13) 0.062 Uiso calc R 1 . .
H H58C 0.6709(8) 0.7884(5) 0.7963(7) 0.062 Uiso calc R 1 . .
C C59 0.52549(16) 0.76154(7) 0.6148(2) 0.0337(5) Uani d . 1 . .
H H59A 0.5312(11) 0.7327(4) 0.6459(5) 0.050 Uiso calc R 1 . .
H H59B 0.5792(9) 0.7683(3) 0.5770(11) 0.050 Uiso calc R 1 . .
H H59C 0.4653(9) 0.7650(3) 0.5466(11) 0.050 Uiso calc R 1 . .

loop_
_atom_site_aniso_label
_atom_site_aniso_U_11
_atom_site_aniso_U_22
_atom_site_aniso_U_33
_atom_site_aniso_U_12
_atom_site_aniso_U_13
_atom_site_aniso_U_23
C1 0.0175(9) 0.0149(9) 0.0186(9) -0.0003(7) 0.0090(7) -0.0010(7)
C2 0.0138(8) 0.0209(9) 0.0151(8) 0.0006(7) 0.0076(7) 0.0017(7)
C3 0.0160(9) 0.0215(10) 0.0150(8) -0.0028(7) 0.0051(7) -0.0033(7)
C4 0.0182(9) 0.0140(9) 0.0198(9) -0.0003(7) 0.0089(7) 0.0009(7)
C4A 0.0156(9) 0.0185(9) 0.0144(8) 0.0002(7) 0.0069(7) 0.0027(7)
N5 0.0161(8) 0.0193(8) 0.0158(7) 0.0019(6) 0.0052(6) 0.0024(6)
C6 0.0159(9) 0.0192(9) 0.0195(9) 0.0001(7) 0.0056(7) 0.0021(7)
C6A 0.0141(8) 0.0197(9) 0.0141(8) 0.0018(7) 0.0018(7) 0.0040(7)
C7 0.0152(9) 0.0203(9) 0.0158(9) 0.0033(7) 0.0023(7) 0.0020(7)
C8 0.0156(9) 0.0217(10) 0.0205(9) 0.0008(7) 0.0015(7) 0.0050(8)
C9 0.0188(10) 0.0222(10) 0.0324(11) -0.0055(8) 0.0052(8) 0.0004(8)
C10 0.0199(10) 0.0228(10) 0.0250(10) -0.0006(8) 0.0023(8) -0.0044(8)
C10A 0.0154(9) 0.0208(9) 0.0142(8) -0.0005(7) 0.0003(7) 0.0002(7)
N11 0.0178(8) 0.0237(9) 0.0151(7) 0.0001(6) 0.0049(6) -0.0022(6)
C12 0.0187(9) 0.0194(9) 0.0170(9) 0.0003(7) 0.0058(7) -0.0029(7)
C12A 0.0153(8) 0.0178(9) 0.0155(8) -0.0016(7) 0.0073(7) -0.0017(7)
C13 0.0218(10) 0.0234(10) 0.0154(9) 0.0011(8) 0.0066(7) 0.0013(7)
C14 0.0169(9) 0.0183(9) 0.0188(9) 0.0012(7) 0.0038(7) 0.0006(7)
C15 0.0244(10) 0.0297(11) 0.0161(9) 0.0025(8) 0.0049(8) 0.0031(8)
C16 0.0173(9) 0.0278(11) 0.0231(10) 0.0007(8) 0.0054(8) -0.0032(8)
C17 0.0190(10) 0.0249(10) 0.0271(10) 0.0006(8) 0.0077(8) 0.0072(8)
C18 0.0189(11) 0.0504(15) 0.0393(13) 0.0051(10) 0.0080(10) 0.0166(11)
C19 0.0228(10) 0.0375(12) 0.0261(11) -0.0013(9) 0.0064(9) 0.0091(9)
C21 0.0159(9) 0.0171(9) 0.0163(8) -0.0007(7) 0.0075(7) -0.0004(7)
C22 0.0154(9) 0.0184(9) 0.0147(8) -0.0024(7) 0.0056(7) 0.0013(7)
C23 0.0171(9) 0.0202(9) 0.0144(8) -0.0041(7) 0.0047(7) -0.0020(7)
C24 0.0193(9) 0.0147(9) 0.0178(9) -0.0012(7) 0.0080(7) 0.0007(7)
C24A 0.0155(8) 0.0174(9) 0.0126(8) -0.0010(7) 0.0070(7) 0.0020(7)
N25 0.0146(7) 0.0195(8) 0.0153(7) 0.0004(6) 0.0030(6) 0.0015(6)
C26 0.0161(9) 0.0176(9) 0.0210(9) 0.0020(7) 0.0048(7) 0.0006(7)
C26A 0.0149(9) 0.0171(9) 0.0163(9) 0.0006(7) 0.0013(7) 0.0018(7)
C27 0.0151(9) 0.0192(9) 0.0190(9) 0.0026(7) 0.0022(7) -0.0002(7)
C28 0.0132(9) 0.0213(10) 0.0194(9) 0.0006(7) 0.0008(7) 0.0045(7)
C29 0.0178(9) 0.0224(10) 0.0258(10) -0.0031(8) 0.0017(8) 0.0011(8)
C30 0.0192(9) 0.0205(10) 0.0224(10) 0.0004(8) 0.0022(8) -0.0025(8)
C30A 0.0148(9) 0.0197(9) 0.0155(9) 0.0003(7) 0.0006(7) 0.0018(7)
N31 0.0153(8) 0.0207(8) 0.0146(7) -0.0003(6) 0.0033(6) 0.0001(6)
C32 0.0165(9) 0.0180(9) 0.0145(8) -0.0001(7) 0.0040(7) -0.0036(7)
C32A 0.0145(8) 0.0176(9) 0.0143(8) -0.0020(7) 0.0060(7) -0.0004(7)
C33 0.0190(9) 0.0221(10) 0.0132(8) -0.0007(7) 0.0031(7) 0.0024(7)
C34 0.0149(9) 0.0189(9) 0.0178(9) 0.0000(7) 0.0013(7) 0.0000(7)
C35 0.0199(10) 0.0338(12) 0.0149(9) 0.0024(8) 0.0020(7) 0.0041(8)
C36 0.0175(9) 0.0346(12) 0.0192(9) 0.0035(8) 0.0048(8) -0.0030(8)
C37 0.0158(9) 0.0232(10) 0.0245(10) -0.0024(8) 0.0037(8) 0.0033(8)
C38 0.0167(10) 0.0415(13) 0.0344(12) 0.0028(9) 0.0044(9) 0.0067(10)
C39 0.0272(11) 0.0453(14) 0.0246(11) -0.0107(10) 0.0097(9) -0.0025(10)
C41 0.0184(9) 0.0156(9) 0.0182(9) 0.0001(7) 0.0085(7) -0.0003(7)
C42 0.0167(9) 0.0182(9) 0.0183(9) -0.0003(7) 0.0089(7) 0.0013(7)
C43 0.0189(9) 0.0193(9) 0.0171(9) -0.0044(7) 0.0060(7) -0.0018(7)
C44 0.0206(9) 0.0125(9) 0.0219(9) -0.0002(7) 0.0107(8) -0.0006(7)
C44A 0.0159(9) 0.0176(9) 0.0174(8) -0.0005(7) 0.0099(7) 0.0032(7)
N45 0.0166(8) 0.0189(8) 0.0183(8) 0.0015(6) 0.0066(6) 0.0023(6)
C46 0.0171(9) 0.0179(9) 0.0231(9) 0.0023(7) 0.0080(7) 0.0009(7)
C46A 0.0142(9) 0.0203(9) 0.0169(9) 0.0010(7) 0.0033(7) 0.0024(7)
C47 0.0173(9) 0.0198(10) 0.0189(9) 0.0023(7) 0.0040(7) 0.0030(7)
C48 0.0165(9) 0.0240(10) 0.0191(9) 0.0006(7) 0.0033(7) 0.0058(8)
C49 0.0190(9) 0.0199(10) 0.0296(11) -0.0034(8) 0.0051(8) 0.0025(8)
C50 0.0201(10) 0.0197(10) 0.0264(10) 0.0002(8) 0.0043(8) -0.0033(8)
C50A 0.0159(9) 0.0220(10) 0.0167(9) 0.0011(7) 0.0030(7) 0.0018(7)
N51 0.0176(8) 0.0198(8) 0.0188(8) 0.0009(6) 0.0063(6) 0.0008(6)
C52 0.0186(9) 0.0178(9) 0.0180(9) 0.0014(7) 0.0059(7) -0.0017(7)
C52A 0.0157(9) 0.0166(9) 0.0181(9) -0.0009(7) 0.0093(7) -0.0002(7)
C53 0.0219(10) 0.0215(10) 0.0174(9) 0.0014(8) 0.0075(7) 0.0018(7)
C54 0.0205(10) 0.0172(9) 0.0205(9) -0.0009(7) 0.0056(8) -0.0005(7)
C55 0.0257(11) 0.0302(11) 0.0200(10) 0.0017(9) 0.0058(8) 0.0008(8)
C56 0.0185(10) 0.0269(11) 0.0243(10) 0.0013(8) 0.0054(8) -0.0018(8)
C57 0.0190(10) 0.0245(10) 0.0229(10) -0.0012(8) 0.0059(8) 0.0066(8)
C58 0.0193(11) 0.0752(19) 0.0302(12) 0.0004(11) 0.0061(9) 0.0113(12)
C59 0.0299(12) 0.0401(13) 0.0351(12) -0.0061(10) 0.0159(10) -0.0044(10)

loop_
_atom_type_symbol
_atom_type_description
_atom_type_scat_dispersion_real
_atom_type_scat_dispersion_imag
_atom_type_scat_source
C C 0.0033 0.0016 'International Tables Vol C Tables 4.2.6.8 and 6.1.1.4'
H H 0.0000 0.0000 'International Tables Vol C Tables 4.2.6.8 and 6.1.1.4'
N N 0.0061 0.0033 'International Tables Vol C Tables 4.2.6.8 and 6.1.1.4'

loop_
_geom_angle_atom_site_label_1
_geom_angle_atom_site_label_2
_geom_angle_atom_site_label_3
_geom_angle_site_symmetry_1
_geom_angle_site_symmetry_3
_geom_angle
_geom_angle_publ_flag
C2 C1 C12A . . 122.15(17) ?
C2 C1 H1 . . 118.9 ?
C12A C1 H1 . . 118.9 ?
C3 C2 C1 . . 117.68(16) ?
C3 C2 C14 . . 121.84(16) ?
C1 C2 C14 . . 120.38(17) ?
C4 C3 C2 . . 121.15(17) ?
C4 C3 H3 . . 119.4 ?
C2 C3 H3 . . 119.4 ?
C3 C4 C4A . . 120.68(17) ?
C3 C4 H4 . . 119.7 ?
C4A C4 H4 . . 119.7 ?
C4 C4A C12A . . 119.58(16) ?
C4 C4A N5 . . 118.43(16) ?
C12A C4A N5 . . 121.98(16) ?
C4A N5 C13 . . 110.42(14) ?
C4A N5 C6 . . 112.47(14) ?
C13 N5 C6 . . 107.98(14) ?
N5 C6 C6A . . 112.68(15) ?
N5 C6 H6A . . 109.1 ?
C6A C6 H6A . . 109.1 ?
N5 C6 H6B . . 109.1 ?
C6A C6 H6B . . 109.1 ?
H6A C6 H6B . . 107.8 ?
C10A C6A C7 . . 118.92(17) ?
C10A C6A C6 . . 120.65(16) ?
C7 C6A C6 . . 120.43(17) ?
C8 C7 C6A . . 122.38(18) ?
C8 C7 H7 . . 118.8 ?
C6A C7 H7 . . 118.8 ?
C7 C8 C9 . . 117.61(18) ?
C7 C8 C17 . . 121.04(18) ?
C9 C8 C17 . . 121.33(18) ?
C10 C9 C8 . . 121.21(19) ?
C10 C9 H9 . . 119.4 ?
C8 C9 H9 . . 119.4 ?
C9 C10 C10A . . 120.51(19) ?
C9 C10 H10 . . 119.7 ?
C10A C10 H10 . . 119.7 ?
C10 C10A C6A . . 119.33(17) ?
C10 C10A N11 . . 119.06(17) ?
C6A C10A N11 . . 121.60(17) ?
C10A N11 C13 . . 110.77(15) ?
C10A N11 C12 . . 111.84(14) ?
C13 N11 C12 . . 107.92(14) ?
N11 C12 C12A . . 112.60(15) ?
N11 C12 H12A . . 109.1 ?
C12A C12 H12A . . 109.1 ?
N11 C12 H12B . . 109.1 ?
C12A C12 H12B . . 109.1 ?
H12A C12 H12B . . 107.8 ?
C4A C12A C1 . . 118.77(16) ?
C4A C12A C12 . . 120.35(16) ?
C1 C12A C12 . . 120.87(16) ?
N5 C13 N11 . . 111.91(14) ?
N5 C13 H13A . . 109.2 ?
N11 C13 H13A . . 109.2 ?
N5 C13 H13B . . 109.2 ?
N11 C13 H13B . . 109.2 ?
H13A C13 H13B . . 107.9 ?
C2 C14 C15 . . 113.00(16) ?
C2 C14 C16 . . 109.92(15) ?
C15 C14 C16 . . 110.45(15) ?
C2 C14 H14 . . 107.8 ?
C15 C14 H14 . . 107.8 ?
C16 C14 H14 . . 107.8 ?
C14 C15 H15A . . 109.5 ?
C14 C15 H15B . . 109.5 ?
H15A C15 H15B . . 109.5 ?
C14 C15 H15C . . 109.5 ?
H15A C15 H15C . . 109.5 ?
H15B C15 H15C . . 109.5 ?
C14 C16 H16A . . 109.5 ?
C14 C16 H16B . . 109.5 ?
H16A C16 H16B . . 109.5 ?
C14 C16 H16C . . 109.5 ?
H16A C16 H16C . . 109.5 ?
H16B C16 H16C . . 109.5 ?
C8 C17 C19 . . 112.67(17) ?
C8 C17 C18 . . 110.60(17) ?
C19 C17 C18 . . 110.21(17) ?
C8 C17 H17 . . 107.7 ?
C19 C17 H17 . . 107.7 ?
C18 C17 H17 . . 107.7 ?
C17 C18 H18A . . 109.5 ?
C17 C18 H18B . . 109.5 ?
H18A C18 H18B . . 109.5 ?
C17 C18 H18C . . 109.5 ?
H18A C18 H18C . . 109.5 ?
H18B C18 H18C . . 109.5 ?
C17 C19 H19A . . 109.5 ?
C17 C19 H19B . . 109.5 ?
H19A C19 H19B . . 109.5 ?
C17 C19 H19C . . 109.5 ?
H19A C19 H19C . . 109.5 ?
H19B C19 H19C . . 109.5 ?
C32A C21 C22 . . 122.10(17) ?
C32A C21 H21 . . 118.9 ?
C22 C21 H21 . . 118.9 ?
C21 C22 C23 . . 117.64(17) ?
C21 C22 C34 . . 120.14(16) ?
C23 C22 C34 . . 122.17(16) ?
C24 C23 C22 . . 121.09(17) ?
C24 C23 H23 . . 119.5 ?
C22 C23 H23 . . 119.5 ?
C23 C24 C24A . . 120.68(17) ?
C23 C24 H24 . . 119.7 ?
C24A C24 H24 . . 119.7 ?
C24 C24A C32A . . 119.42(16) ?
C24 C24A N25 . . 118.59(16) ?
C32A C24A N25 . . 121.98(16) ?
C24A N25 C33 . . 110.37(14) ?
C24A N25 C26 . . 112.39(14) ?
C33 N25 C26 . . 108.34(14) ?
N25 C26 C26A . . 112.90(15) ?
N25 C26 H26A . . 109.0 ?
C26A C26 H26A . . 109.0 ?
N25 C26 H26B . . 109.0 ?
C26A C26 H26B . . 109.0 ?
H26A C26 H26B . . 107.8 ?
C30A C26A C27 . . 118.93(17) ?
C30A C26A C26 . . 120.48(16) ?
C27 C26A C26 . . 120.59(17) ?
C28 C27 C26A . . 122.13(18) ?
C28 C27 H27 . . 118.9 ?
C26A C27 H27 . . 118.9 ?
C27 C28 C29 . . 117.62(18) ?
C27 C28 C37 . . 122.45(18) ?
C29 C28 C37 . . 119.88(17) ?
C30 C29 C28 . . 121.28(19) ?
C30 C29 H29 . . 119.4 ?
C28 C29 H29 . . 119.4 ?
C29 C30 C30A . . 120.47(19) ?
C29 C30 H30 . . 119.8 ?
C30A C30 H30 . . 119.8 ?
C30 C30A C26A . . 119.55(17) ?
C30 C30A N31 . . 118.95(17) ?
C26A C30A N31 . . 121.49(16) ?
C30A N31 C33 . . 110.83(15) ?
C30A N31 C32 . . 112.57(14) ?
C33 N31 C32 . . 108.09(14) ?
N31 C32 C32A . . 112.84(15) ?
N31 C32 H32A . . 109.0 ?
C32A C32 H32A . . 109.0 ?
N31 C32 H32B . . 109.0 ?
C32A C32 H32B . . 109.0 ?
H32A C32 H32B . . 107.8 ?
C21 C32A C24A . . 119.05(16) ?
C21 C32A C32 . . 120.93(16) ?
C24A C32A C32 . . 120.01(16) ?
N25 C33 N31 . . 112.00(14) ?
N25 C33 H33A . . 109.2 ?
N31 C33 H33A . . 109.2 ?
N25 C33 H33B . . 109.2 ?
N31 C33 H33B . . 109.2 ?
H33A C33 H33B . . 107.9 ?
C22 C34 C35 . . 113.16(15) ?
C22 C34 C36 . . 110.07(15) ?
C35 C34 C36 . . 110.38(15) ?
C22 C34 H34 . . 107.7 ?
C35 C34 H34 . . 107.7 ?
C36 C34 H34 . . 107.7 ?
C34 C35 H35A . . 109.5 ?
C34 C35 H35B . . 109.5 ?
H35A C35 H35B . . 109.5 ?
C34 C35 H35C . . 109.5 ?
H35A C35 H35C . . 109.5 ?
H35B C35 H35C . . 109.5 ?
C34 C36 H36A . . 109.5 ?
C34 C36 H36B . . 109.5 ?
H36A C36 H36B . . 109.5 ?
C34 C36 H36C . . 109.5 ?
H36A C36 H36C . . 109.5 ?
H36B C36 H36C . . 109.5 ?
C28 C37 C39 . . 113.42(16) ?
C28 C37 C38 . . 110.49(16) ?
C39 C37 C38 . . 110.61(18) ?
C28 C37 H37 . . 107.3 ?
C39 C37 H37 . . 107.3 ?
C38 C37 H37 . . 107.3 ?
C37 C38 H38A . . 109.5 ?
C37 C38 H38B . . 109.5 ?
H38A C38 H38B . . 109.5 ?
C37 C38 H38C . . 109.5 ?
H38A C38 H38C . . 109.5 ?
H38B C38 H38C . . 109.5 ?
C37 C39 H39A . . 109.5 ?
C37 C39 H39B . . 109.5 ?
H39A C39 H39B . . 109.5 ?
C37 C39 H39C . . 109.5 ?
H39A C39 H39C . . 109.5 ?
H39B C39 H39C . . 109.5 ?
C42 C41 C52A . . 122.05(17) ?
C42 C41 H41 . . 119.0 ?
C52A C41 H41 . . 119.0 ?
C41 C42 C43 . . 117.77(17) ?
C41 C42 C54 . . 119.95(16) ?
C43 C42 C54 . . 122.17(17) ?
C44 C43 C42 . . 120.98(17) ?
C44 C43 H43 . . 119.5 ?
C42 C43 H43 . . 119.5 ?
C43 C44 C44A . . 121.05(17) ?
C43 C44 H44 . . 119.5 ?
C44A C44 H44 . . 119.5 ?
C44 C44A C52A . . 119.08(17) ?
C44 C44A N45 . . 118.90(16) ?
C52A C44A N45 . . 122.01(16) ?
C44A N45 C53 . . 110.14(14) ?
C44A N45 C46 . . 112.52(14) ?
C53 N45 C46 . . 108.35(14) ?
N45 C46 C46A . . 112.91(15) ?
N45 C46 H46A . . 109.0 ?
C46A C46 H46A . . 109.0 ?
N45 C46 H46B . . 109.0 ?
C46A C46 H46B . . 109.0 ?
H46A C46 H46B . . 107.8 ?
C50A C46A C47 . . 118.95(17) ?
C50A C46A C46 . . 120.50(16) ?
C47 C46A C46 . . 120.54(17) ?
C48 C47 C46A . . 122.12(18) ?
C48 C47 H47 . . 118.9 ?
C46A C47 H47 . . 118.9 ?
C47 C48 C49 . . 117.57(18) ?
C47 C48 C57 . . 123.40(18) ?
C49 C48 C57 . . 118.96(17) ?
C50 C49 C48 . . 121.35(19) ?
C50 C49 H49 . . 119.3 ?
C48 C49 H49 . . 119.3 ?
C49 C50 C50A . . 120.50(19) ?
C49 C50 H50 . . 119.8 ?
C50A C50 H50 . . 119.8 ?
C50 C50A C46A . . 119.48(17) ?
C50 C50A N51 . . 118.89(17) ?
C46A C50A N51 . . 121.62(17) ?
C50A N51 C53 . . 110.65(15) ?
C50A N51 C52 . . 112.08(14) ?
C53 N51 C52 . . 108.40(15) ?
N51 C52 C52A . . 112.93(15) ?
N51 C52 H52A . . 109.0 ?
C52A C52 H52A . . 109.0 ?
N51 C52 H52B . . 109.0 ?
C52A C52 H52B . . 109.0 ?
H52A C52 H52B . . 107.8 ?
C41 C52A C44A . . 119.06(17) ?
C41 C52A C52 . . 120.81(16) ?
C44A C52A C52 . . 120.12(16) ?
N51 C53 N45 . . 112.19(15) ?
N51 C53 H53A . . 109.2 ?
N45 C53 H53A . . 109.2 ?
N51 C53 H53B . . 109.2 ?
N45 C53 H53B . . 109.2 ?
H53A C53 H53B . . 107.9 ?
C42 C54 C55 . . 113.23(16) ?
C42 C54 C56 . . 110.04(15) ?
C55 C54 C56 . . 110.30(16) ?
C42 C54 H54 . . 107.7 ?
C55 C54 H54 . . 107.7 ?
C56 C54 H54 . . 107.7 ?
C54 C55 H55A . . 109.5 ?
C54 C55 H55B . . 109.5 ?
H55A C55 H55B . . 109.5 ?
C54 C55 H55C . . 109.5 ?
H55A C55 H55C . . 109.5 ?
H55B C55 H55C . . 109.5 ?
C54 C56 H56A . . 109.5 ?
C54 C56 H56B . . 109.5 ?
H56A C56 H56B . . 109.5 ?
C54 C56 H56C . . 109.5 ?
H56A C56 H56C . . 109.5 ?
H56B C56 H56C . . 109.5 ?
C59 C57 C48 . . 114.39(17) ?
C59 C57 C58 . . 110.12(19) ?
C48 C57 C58 . . 110.48(16) ?
C59 C57 H57 . . 107.2 ?
C48 C57 H57 . . 107.2 ?
C58 C57 H57 . . 107.2 ?
C57 C58 H58A . . 109.5 ?
C57 C58 H58B . . 109.5 ?
H58A C58 H58B . . 109.5 ?
C57 C58 H58C . . 109.5 ?
H58A C58 H58C . . 109.5 ?
H58B C58 H58C . . 109.5 ?
C57 C59 H59A . . 109.5 ?
C57 C59 H59B . . 109.5 ?
H59A C59 H59B . . 109.5 ?
C57 C59 H59C . . 109.5 ?
H59A C59 H59C . . 109.5 ?
H59B C59 H59C . . 109.5 ?

loop_
_geom_bond_atom_site_label_1
_geom_bond_atom_site_label_2
_geom_bond_site_symmetry_2
_geom_bond_distance
_geom_bond_publ_flag
C1 C2 . 1.395(2) ?
C1 C12A . 1.398(3) ?
C1 H1 . 0.9724 ?
C2 C3 . 1.394(3) ?
C2 C14 . 1.516(2) ?
C3 C4 . 1.382(3) ?
C3 H3 . 0.9652 ?
C4 C4A . 1.392(3) ?
C4 H4 . 0.9308 ?
C4A C12A . 1.397(3) ?
C4A N5 . 1.438(2) ?
N5 C13 . 1.468(2) ?
N5 C6 . 1.475(2) ?
C6 C6A . 1.512(3) ?
C6 H6A . 1.0039 ?
C6 H6B . 1.0039 ?
C6A C10A . 1.397(3) ?
C6A C7 . 1.399(2) ?
C7 C8 . 1.384(3) ?
C7 H7 . 0.9902 ?
C8 C9 . 1.395(3) ?
C8 C17 . 1.516(3) ?
C9 C10 . 1.387(3) ?
C9 H9 . 1.0016 ?
C10 C10A . 1.392(3) ?
C10 H10 . 0.9945 ?
C10A N11 . 1.438(2) ?
N11 C13 . 1.469(2) ?
N11 C12 . 1.478(2) ?
C12 C12A . 1.515(2) ?
C12 H12A . 0.9872 ?
C12 H12B . 0.9872 ?
C13 H13A . 1.0026 ?
C13 H13B . 1.0026 ?
C14 C15 . 1.530(3) ?
C14 C16 . 1.531(3) ?
C14 H14 . 0.9964 ?
C15 H15A . 1.0072 ?
C15 H15B . 1.0072 ?
C15 H15C . 1.0072 ?
C16 H16A . 0.9952 ?
C16 H16B . 0.9952 ?
C16 H16C . 0.9952 ?
C17 C19 . 1.525(3) ?
C17 C18 . 1.532(3) ?
C17 H17 . 1.0100 ?
C18 H18A . 0.9979 ?
C18 H18B . 0.9979 ?
C18 H18C . 0.9979 ?
C19 H19A . 1.0433 ?
C19 H19B . 1.0433 ?
C19 H19C . 1.0433 ?
C21 C32A . 1.394(2) ?
C21 C22 . 1.394(2) ?
C21 H21 . 0.9757 ?
C22 C23 . 1.395(3) ?
C22 C34 . 1.518(2) ?
C23 C24 . 1.384(3) ?
C23 H23 . 0.9585 ?
C24 C24A . 1.390(2) ?
C24 H24 . 0.9543 ?
C24A C32A . 1.398(2) ?
C24A N25 . 1.437(2) ?
N25 C33 . 1.464(2) ?
N25 C26 . 1.478(2) ?
C26 C26A . 1.516(3) ?
C26 H26A . 0.9963 ?
C26 H26B . 0.9963 ?
C26A C30A . 1.398(3) ?
C26A C27 . 1.400(3) ?
C27 C28 . 1.390(3) ?
C27 H27 . 0.9790 ?
C28 C29 . 1.395(3) ?
C28 C37 . 1.516(3) ?
C29 C30 . 1.388(3) ?
C29 H29 . 0.9952 ?
C30 C30A . 1.389(3) ?
C30 H30 . 0.9878 ?
C30A N31 . 1.437(2) ?
N31 C33 . 1.464(2) ?
N31 C32 . 1.476(2) ?
C32 C32A . 1.520(2) ?
C32 H32A . 0.9953 ?
C32 H32B . 0.9953 ?
C33 H33A . 0.9995 ?
C33 H33B . 0.9995 ?
C34 C35 . 1.525(3) ?
C34 C36 . 1.533(3) ?
C34 H34 . 0.9888 ?
C35 H35A . 1.0128 ?
C35 H35B . 1.0128 ?
C35 H35C . 1.0128 ?
C36 H36A . 0.9949 ?
C36 H36B . 0.9949 ?
C36 H36C . 0.9949 ?
C37 C39 . 1.526(3) ?
C37 C38 . 1.529(3) ?
C37 H37 . 1.0115 ?
C38 H38A . 1.0033 ?
C38 H38B . 1.0033 ?
C38 H38C . 1.0033 ?
C39 H39A . 1.0248 ?
C39 H39B . 1.0248 ?
C39 H39C . 1.0248 ?
C41 C42 . 1.392(3) ?
C41 C52A . 1.397(2) ?
C41 H41 . 0.9631 ?
C42 C43 . 1.396(3) ?
C42 C54 . 1.520(3) ?
C43 C44 . 1.381(3) ?
C43 H43 . 0.9631 ?
C44 C44A . 1.391(3) ?
C44 H44 . 0.9465 ?
C44A C52A . 1.401(2) ?
C44A N45 . 1.434(2) ?
N45 C53 . 1.466(2) ?
N45 C46 . 1.476(2) ?
C46 C46A . 1.517(3) ?
C46 H46A . 1.0005 ?
C46 H46B . 1.0005 ?
C46A C50A . 1.398(3) ?
C46A C47 . 1.400(3) ?
C47 C48 . 1.390(3) ?
C47 H47 . 0.9724 ?
C48 C49 . 1.400(3) ?
C48 C57 . 1.521(3) ?
C49 C50 . 1.381(3) ?
C49 H49 . 1.0006 ?
C50 C50A . 1.394(3) ?
C50 H50 . 1.0000 ?
C50A N51 . 1.436(2) ?
N51 C53 . 1.464(2) ?
N51 C52 . 1.474(2) ?
C52 C52A . 1.518(2) ?
C52 H52A . 0.9969 ?
C52 H52B . 0.9969 ?
C53 H53A . 1.0162 ?
C53 H53B . 1.0162 ?
C54 C55 . 1.528(3) ?
C54 C56 . 1.531(3) ?
C54 H54 . 0.9659 ?
C55 H55A . 1.0002 ?
C55 H55B . 1.0002 ?
C55 H55C . 1.0002 ?
C56 H56A . 1.0086 ?
C56 H56B . 1.0086 ?
C56 H56C . 1.0086 ?
C57 C59 . 1.515(3) ?
C57 C58 . 1.522(3) ?
C57 H57 . 0.9961 ?
C58 H58A . 1.0211 ?
C58 H58B . 1.0211 ?
C58 H58C . 1.0211 ?
C59 H59A . 1.0130 ?
C59 H59B . 1.0130 ?
C59 H59C . 1.0130 ?

loop_
_geom_torsion_atom_site_label_1
_geom_torsion_atom_site_label_2
_geom_torsion_atom_site_label_3
_geom_torsion_atom_site_label_4
_geom_torsion_site_symmetry_1
_geom_torsion_site_symmetry_2
_geom_torsion_site_symmetry_3
_geom_torsion_site_symmetry_4
_geom_torsion
_geom_torsion_publ_flag
C12A C1 C2 C3 . . . . 0.6(3) ?
C12A C1 C2 C14 . . . . 177.04(16) ?
C1 C2 C3 C4 . . . . -0.8(3) ?
C14 C2 C3 C4 . . . . -177.14(16) ?
C2 C3 C4 C4A . . . . 0.6(3) ?
C3 C4 C4A C12A . . . . -0.2(3) ?
C3 C4 C4A N5 . . . . 178.93(16) ?
C4 C4A N5 C13 . . . . -159.52(16) ?
C12A C4A N5 C13 . . . . 19.5(2) ?
C4 C4A N5 C6 . . . . 79.8(2) ?
C12A C4A N5 C6 . . . . -101.15(19) ?
C4A N5 C6 C6A . . . . 77.51(19) ?
C13 N5 C6 C6A . . . . -44.58(19) ?
N5 C6 C6A C10A . . . . 11.4(2) ?
N5 C6 C6A C7 . . . . -168.45(15) ?
C10A C6A C7 C8 . . . . -1.1(3) ?
C6 C6A C7 C8 . . . . 178.78(17) ?
C6A C7 C8 C9 . . . . -0.3(3) ?
C6A C7 C8 C17 . . . . 178.40(17) ?
C7 C8 C9 C10 . . . . 0.9(3) ?
C17 C8 C9 C10 . . . . -177.88(18) ?
C8 C9 C10 C10A . . . . 0.0(3) ?
C9 C10 C10A C6A . . . . -1.5(3) ?
C9 C10 C10A N11 . . . . 177.75(17) ?
C7 C6A C10A C10 . . . . 2.0(3) ?
C6 C6A C10A C10 . . . . -177.88(17) ?
C7 C6A C10A N11 . . . . -177.25(16) ?
C6 C6A C10A N11 . . . . 2.9(3) ?
C10 C10A N11 C13 . . . . -161.62(16) ?
C6A C10A N11 C13 . . . . 17.6(2) ?
C10 C10A N11 C12 . . . . 77.9(2) ?
C6A C10A N11 C12 . . . . -102.84(19) ?
C10A N11 C12 C12A . . . . 76.98(19) ?
C13 N11 C12 C12A . . . . -45.10(19) ?
C4 C4A C12A C1 . . . . 0.0(3) ?
N5 C4A C12A C1 . . . . -179.06(16) ?
C4 C4A C12A C12 . . . . 179.36(16) ?
N5 C4A C12A C12 . . . . 0.3(3) ?
C2 C1 C12A C4A . . . . -0.2(3) ?
C2 C1 C12A C12 . . . . -179.60(16) ?
N11 C12 C12A C4A . . . . 13.1(2) ?
N11 C12 C12A C1 . . . . -167.51(15) ?
C4A N5 C13 N11 . . . . -54.65(19) ?
C6 N5 C13 N11 . . . . 68.69(19) ?
C10A N11 C13 N5 . . . . -53.93(19) ?
C12 N11 C13 N5 . . . . 68.81(18) ?
C3 C2 C14 C15 . . . . -40.5(2) ?
C1 C2 C14 C15 . . . . 143.25(17) ?
C3 C2 C14 C16 . . . . 83.4(2) ?
C1 C2 C14 C16 . . . . -92.9(2) ?
C7 C8 C17 C19 . . . . 128.3(2) ?
C9 C8 C17 C19 . . . . -53.0(3) ?
C7 C8 C17 C18 . . . . -107.8(2) ?
C9 C8 C17 C18 . . . . 70.9(2) ?
C32A C21 C22 C23 . . . . -0.1(3) ?
C32A C21 C22 C34 . . . . 177.44(16) ?
C21 C22 C23 C24 . . . . 0.6(3) ?
C34 C22 C23 C24 . . . . -176.92(16) ?
C22 C23 C24 C24A . . . . -0.2(3) ?
C23 C24 C24A C32A . . . . -0.6(3) ?
C23 C24 C24A N25 . . . . 178.33(16) ?
C24 C24A N25 C33 . . . . -159.01(16) ?
C32A C24A N25 C33 . . . . 19.9(2) ?
C24 C24A N25 C26 . . . . 79.9(2) ?
C32A C24A N25 C26 . . . . -101.20(19) ?
C24A N25 C26 C26A . . . . 79.35(19) ?
C33 N25 C26 C26A . . . . -42.87(19) ?
N25 C26 C26A C30A . . . . 10.1(2) ?
N25 C26 C26A C27 . . . . -169.85(16) ?
C30A C26A C27 C28 . . . . -1.1(3) ?
C26 C26A C27 C28 . . . . 178.82(17) ?
C26A C27 C28 C29 . . . . 0.0(3) ?
C26A C27 C28 C37 . . . . 177.41(17) ?
C27 C28 C29 C30 . . . . 0.8(3) ?
C37 C28 C29 C30 . . . . -176.70(17) ?
C28 C29 C30 C30A . . . . -0.4(3) ?
C29 C30 C30A C26A . . . . -0.7(3) ?
C29 C30 C30A N31 . . . . 178.32(17) ?
C27 C26A C30A C30 . . . . 1.4(3) ?
C26 C26A C30A C30 . . . . -178.49(17) ?
C27 C26A C30A N31 . . . . -177.56(16) ?
C26 C26A C30A N31 . . . . 2.5(3) ?
C30 C30A N31 C33 . . . . -159.95(16) ?
C26A C30A N31 C33 . . . . 19.1(2) ?
C30 C30A N31 C32 . . . . 78.9(2) ?
C26A C30A N31 C32 . . . . -102.13(19) ?
C30A N31 C32 C32A . . . . 78.76(19) ?
C33 N31 C32 C32A . . . . -43.98(19) ?
C22 C21 C32A C24A . . . . -0.7(3) ?
C22 C21 C32A C32 . . . . -179.50(16) ?
C24 C24A C32A C21 . . . . 1.0(2) ?
N25 C24A C32A C21 . . . . -177.85(16) ?
C24 C24A C32A C32 . . . . 179.83(16) ?
N25 C24A C32A C32 . . . . 1.0(2) ?
N31 C32 C32A C21 . . . . -169.49(15) ?
N31 C32 C32A C24A . . . . 11.7(2) ?
C24A N25 C33 N31 . . . . -55.38(19) ?
C26 N25 C33 N31 . . . . 68.07(18) ?
C30A N31 C33 N25 . . . . -55.03(19) ?
C32 N31 C33 N25 . . . . 68.77(18) ?
C21 C22 C34 C35 . . . . 153.52(17) ?
C23 C22 C34 C35 . . . . -29.1(2) ?
C21 C22 C34 C36 . . . . -82.5(2) ?
C23 C22 C34 C36 . . . . 95.0(2) ?
C27 C28 C37 C39 . . . . 47.9(3) ?
C29 C28 C37 C39 . . . . -134.80(19) ?
C27 C28 C37 C38 . . . . -77.0(2) ?
C29 C28 C37 C38 . . . . 100.4(2) ?
C52A C41 C42 C43 . . . . 0.2(3) ?
C52A C41 C42 C54 . . . . 176.54(16) ?
C41 C42 C43 C44 . . . . -0.2(3) ?
C54 C42 C43 C44 . . . . -176.49(16) ?
C42 C43 C44 C44A . . . . 0.2(3) ?
C43 C44 C44A C52A . . . . -0.2(3) ?
C43 C44 C44A N45 . . . . 178.45(16) ?
C44 C44A N45 C53 . . . . -157.78(16) ?
C52A C44A N45 C53 . . . . 20.8(2) ?
C44 C44A N45 C46 . . . . 81.2(2) ?
C52A C44A N45 C46 . . . . -100.16(19) ?
C44A N45 C46 C46A . . . . 79.14(19) ?
C53 N45 C46 C46A . . . . -42.9(2) ?
N45 C46 C46A C50A . . . . 10.8(2) ?
N45 C46 C46A C47 . . . . -170.22(16) ?
C50A C46A C47 C48 . . . . -0.7(3) ?
C46 C46A C47 C48 . . . . -179.68(17) ?
C46A C47 C48 C49 . . . . -0.6(3) ?
C46A C47 C48 C57 . . . . 176.48(17) ?
C47 C48 C49 C50 . . . . 0.9(3) ?
C57 C48 C49 C50 . . . . -176.36(18) ?
C48 C49 C50 C50A . . . . 0.2(3) ?
C49 C50 C50A C46A . . . . -1.5(3) ?
C49 C50 C50A N51 . . . . 177.81(17) ?
C47 C46A C50A C50 . . . . 1.7(3) ?
C46 C46A C50A C50 . . . . -179.24(17) ?
C47 C46A C50A N51 . . . . -177.56(16) ?
C46 C46A C50A N51 . . . . 1.5(3) ?
C50 C50A N51 C53 . . . . -159.58(17) ?
C46A C50A N51 C53 . . . . 19.7(2) ?
C50 C50A N51 C52 . . . . 79.3(2) ?
C46A C50A N51 C52 . . . . -101.4(2) ?
C50A N51 C52 C52A . . . . 79.20(19) ?
C53 N51 C52 C52A . . . . -43.21(19) ?
C42 C41 C52A C44A . . . . -0.2(3) ?
C42 C41 C52A C52 . . . . -178.69(16) ?
C44 C44A C52A C41 . . . . 0.2(2) ?
N45 C44A C52A C41 . . . . -178.45(15) ?
C44 C44A C52A C52 . . . . 178.72(16) ?
N45 C44A C52A C52 . . . . 0.1(3) ?
N51 C52 C52A C41 . . . . -169.87(15) ?
N51 C52 C52A C44A . . . . 11.6(2) ?
C50A N51 C53 N45 . . . . -55.07(19) ?
C52 N51 C53 N45 . . . . 68.21(18) ?
C44A N45 C53 N51 . . . . -55.60(19) ?
C46 N45 C53 N51 . . . . 67.86(19) ?
C41 C42 C54 C55 . . . . 149.00(17) ?
C43 C42 C54 C55 . . . . -34.8(2) ?
C41 C42 C54 C56 . . . . -87.1(2) ?
C43 C42 C54 C56 . . . . 89.1(2) ?
C47 C48 C57 C59 . . . . 25.2(3) ?
C49 C48 C57 C59 . . . . -157.69(18) ?
C47 C48 C57 C58 . . . . -99.7(2) ?
C49 C48 C57 C58 . . . . 77.4(2) ?
